data_4342791
loop_
_publ_author_name
'Broering, Ellen P.'
'Dillon, Stephanie'
'Gale, Eric M.'
'Steiner, Ramsey A.'
'Telser, Joshua'
'Brunold, Thomas C.'
'Harrop, Todd C.'

_publ_section_title
;
 Accessing Ni(III)-Thiolate Versus Ni(II)-Thiyl Bonding in a Family of
 Ni-N2S2 Synthetic Models of NiSOD.
;
_journal_issue 8
_journal_name_full 'Inorganic chemistry'
_journal_page_first 3815
_journal_page_last 3828
_journal_paper_doi 10.1021/ic503124f
_journal_volume 54
_journal_year 2015
_chemical_formula_sum 'C32 H32 N8 Ni4 O4 S4'
_chemical_formula_weight 955.70
_chemical_name_systematic
; 
 ? 
;
_space_group_IT_number 15
_symmetry_cell_setting monoclinic
_symmetry_space_group_name_Hall '-C 2yc'
_symmetry_space_group_name_H-M 'C 1 2/c 1'
_atom_sites_solution_hydrogens geom
_atom_sites_solution_primary direct
_atom_sites_solution_secondary difmap
_audit_creation_method SHELXL-97
_cell_angle_alpha 90.00
_cell_angle_beta 126.8520(10)
_cell_angle_gamma 90.00
_cell_formula_units_Z 4
_cell_length_a 19.4038(19)
_cell_length_b 13.7950(14)
_cell_length_c 15.5713(16)
_cell_measurement_reflns_used 3785
_cell_measurement_temperature 100(2)
_cell_measurement_theta_max 24.97
_cell_measurement_theta_min 2.62
_cell_volume 3335.2(6)
_computing_cell_refinement 'Bruker SAINT'
_computing_data_collection 'Bruker APEX2'
_computing_data_reduction 'Bruker SAINT'
_computing_molecular_graphics 'Bruker SHELXTL'
_computing_publication_material 'Bruker SHELXTL'
_computing_structure_refinement 'SHELXL-97 (Sheldrick, 2008)'
_computing_structure_solution 'SHELXS-97 (Sheldrick, 2008)'
_diffrn_ambient_temperature 100(2)
_diffrn_measured_fraction_theta_full 0.999
_diffrn_measured_fraction_theta_max 0.999
_diffrn_measurement_device_type 'Bruker SMART APEX-II CCD'
_diffrn_measurement_method 'OMEGA SCAN'
_diffrn_radiation_monochromator graphite
_diffrn_radiation_source 'fine-focus sealed tube'
_diffrn_radiation_type MoK\a
_diffrn_radiation_wavelength 0.71073
_diffrn_reflns_av_R_equivalents 0.0566
_diffrn_reflns_av_sigmaI/netI 0.0363
_diffrn_reflns_limit_h_max 23
_diffrn_reflns_limit_h_min -23
_diffrn_reflns_limit_k_max 16
_diffrn_reflns_limit_k_min -16
_diffrn_reflns_limit_l_max 19
_diffrn_reflns_limit_l_min -19
_diffrn_reflns_number 19261
_diffrn_reflns_theta_full 25.99
_diffrn_reflns_theta_max 25.99
_diffrn_reflns_theta_min 1.97
_exptl_absorpt_coefficient_mu 2.528
_exptl_absorpt_correction_T_max 0.9280
_exptl_absorpt_correction_T_min 0.7029
_exptl_absorpt_correction_type multi-scan
_exptl_absorpt_process_details 'BRUKER SADABS'
_exptl_crystal_colour red
_exptl_crystal_density_diffrn 1.903
_exptl_crystal_density_method 'not measured'
_exptl_crystal_description plate
_exptl_crystal_F_000 1952
_exptl_crystal_size_max 0.15
_exptl_crystal_size_mid 0.08
_exptl_crystal_size_min 0.03
_refine_diff_density_max 0.583
_refine_diff_density_min -0.622
_refine_diff_density_rms 0.109
_refine_ls_extinction_method none
_refine_ls_goodness_of_fit_ref 1.080
_refine_ls_hydrogen_treatment constr
_refine_ls_matrix_type full
_refine_ls_number_parameters 263
_refine_ls_number_reflns 3274
_refine_ls_number_restraints 44
_refine_ls_restrained_S_all 1.073
_refine_ls_R_factor_all 0.0526
_refine_ls_R_factor_gt 0.0393
_refine_ls_shift/su_max 0.001
_refine_ls_shift/su_mean 0.000
_refine_ls_structure_factor_coef Fsqd
_refine_ls_weighting_details 'calc w=1/[\s^2^(Fo^2^)+(0.0484P)^2^+17.1617P] where P=(Fo^2^+2Fc^2^)/3'
_refine_ls_weighting_scheme calc
_refine_ls_wR_factor_gt 0.1031
_refine_ls_wR_factor_ref 0.1113
_reflns_number_gt 2657
_reflns_number_total 3274
_reflns_threshold_expression >2sigma(I)
_cod_data_source_file ic503124f_si_002.cif
_cod_data_source_block j1
_cod_depositor_comments
;
The following automatic conversions were performed:

'_symmetry_cell_setting' value 'Monoclinic' changed to 'monoclinic'
according to
/usr/data/users/saulius/crontab/automatic-downloads/rss-feeds/ACS/lib/dictionaries/cif_core.dic
dictionary named 'cif_core.dic' version 2.4.2 from 2011-04-26.

Automatic conversion script
Id: cif_fix_values 3271 2015-04-21 07:52:19Z andrius 

 Adding full bibliography for 4342789--4342791.cif.
;
_cod_original_sg_symbol_H-M C2/c
_cod_database_code 4342791

loop_
_symmetry_equiv_pos_as_xyz
'x, y, z'
'-x, y, -z+1/2'
'x+1/2, y+1/2, z'
'-x+1/2, y+1/2, -z+1/2'
'-x, -y, -z'
'x, -y, z-1/2'
'-x+1/2, -y+1/2, -z'
'x+1/2, -y+1/2, z-1/2'

loop_
_atom_site_label
_atom_site_type_symbol
_atom_site_fract_x
_atom_site_fract_y
_atom_site_fract_z
_atom_site_U_iso_or_equiv
_atom_site_adp_type
_atom_site_occupancy
_atom_site_symmetry_multiplicity
_atom_site_calc_flag
_atom_site_refinement_flags
_atom_site_disorder_assembly
_atom_site_disorder_group
Ni1 Ni 0.89843(4) 0.77868(4) 0.17123(4) 0.02246(17) Uani 1 1 d . A .
Ni2 Ni 1.00781(4) 0.99279(4) 0.35550(4) 0.02348(17) Uani 1 1 d . . .
S1 S 0.87788(8) 0.89979(8) 0.07142(9) 0.0262(3) Uani 1 1 d D . .
S2 S 0.91943(8) 0.87248(8) 0.30062(9) 0.0270(3) Uani 1 1 d . . .
N1 N 0.8779(3) 0.6986(3) 0.0615(3) 0.0346(10) Uani 1 1 d D . .
N2 N 0.8996(2) 0.6565(3) 0.2352(3) 0.0260(8) Uani 1 1 d . . .
N3 N 0.9137(2) 1.0760(3) 0.2866(3) 0.0255(8) Uani 1 1 d . . .
N4 N 1.0727(2) 1.1111(3) 0.4200(3) 0.0228(8) Uani 1 1 d . . .
O1 O 0.8446(7) 0.5380(12) 0.0021(13) 0.033(3) Uani 0.50 1 d P . .
O1' O 0.8800(8) 0.5389(12) 0.0181(14) 0.038(3) Uani 0.50 1 d PD A .
O2 O 0.8755(2) 1.2375(2) 0.2539(3) 0.0355(8) Uani 1 1 d . . .
C1 C 0.8808(13) 0.8338(11) -0.0305(15) 0.026(4) Uani 0.46(2) 1 d PDU A 1
H1A H 0.8498 0.8711 -0.0983 0.031 Uiso 0.46(2) 1 calc PR A 1
H1B H 0.9411 0.8246 -0.0044 0.031 Uiso 0.46(2) 1 calc PR A 1
C2 C 0.8380(11) 0.7366(7) -0.0489(9) 0.025(3) Uani 0.46(2) 1 d PDU A 1
H2A H 0.8494 0.6926 -0.0893 0.030 Uiso 0.46(2) 1 calc PR A 1
H2B H 0.7749 0.7442 -0.0893 0.030 Uiso 0.46(2) 1 calc PR A 1
C1' C 0.8500(12) 0.8358(10) -0.0488(12) 0.034(4) Uani 0.54(2) 1 d PDU A 2
H1'1 H 0.7867 0.8294 -0.1008 0.040 Uiso 0.54(2) 1 calc PR A 2
H1'2 H 0.8710 0.8729 -0.0833 0.040 Uiso 0.54(2) 1 calc PR A 2
C2' C 0.8909(10) 0.7371(7) -0.0171(9) 0.031(3) Uani 0.54(2) 1 d PDU A 2
H2'1 H 0.9531 0.7418 0.0160 0.038 Uiso 0.54(2) 1 calc PR A 2
H2'2 H 0.8632 0.6942 -0.0806 0.038 Uiso 0.54(2) 1 calc PR A 2
C3 C 0.8745(4) 0.6034(3) 0.0722(4) 0.0343(12) Uani 1 1 d D A .
C4 C 0.8849(3) 0.5802(3) 0.1725(4) 0.0260(10) Uani 1 1 d . A .
C5 C 0.8786(3) 0.4857(4) 0.1998(4) 0.0334(11) Uani 1 1 d . . .
H5 H 0.8695 0.4323 0.1556 0.040 Uiso 1 1 calc R A .
C6 C 0.8861(4) 0.4724(4) 0.2927(5) 0.0417(14) Uani 1 1 d . A .
H6 H 0.8806 0.4093 0.3125 0.050 Uiso 1 1 calc R . .
C7 C 0.9013(5) 0.5494(4) 0.3559(5) 0.0576(19) Uani 1 1 d . . .
H7 H 0.9074 0.5405 0.4206 0.069 Uiso 1 1 calc R A .
C8 C 0.9080(4) 0.6415(4) 0.3254(4) 0.0429(14) Uani 1 1 d . A .
H8 H 0.9189 0.6951 0.3702 0.052 Uiso 1 1 calc R . .
C9 C 0.8201(3) 0.9408(3) 0.2471(4) 0.0324(11) Uani 1 1 d . A .
H9A H 0.7704 0.9056 0.1851 0.039 Uiso 1 1 calc R . .
H9B H 0.8108 0.9463 0.3029 0.039 Uiso 1 1 calc R . .
C10 C 0.8253(3) 1.0414(4) 0.2119(4) 0.0306(11) Uani 1 1 d . A .
H10A H 0.8088 1.0390 0.1382 0.037 Uiso 1 1 calc R . .
H10B H 0.7854 1.0858 0.2122 0.037 Uiso 1 1 calc R . .
C11 C 0.9287(3) 1.1710(3) 0.2981(4) 0.0269(10) Uani 1 1 d . A .
C12 C 1.0224(3) 1.1915(3) 0.3789(4) 0.0262(10) Uani 1 1 d . A .
C13 C 1.0562(3) 1.2836(3) 0.4142(4) 0.0320(11) Uani 1 1 d . . .
H13 H 1.0202 1.3391 0.3825 0.038 Uiso 1 1 calc R A .
C14 C 1.1431(3) 1.2936(3) 0.4966(4) 0.0335(11) Uani 1 1 d . A .
H14 H 1.1676 1.3563 0.5220 0.040 Uiso 1 1 calc R . .
C15 C 1.1935(3) 1.2131(3) 0.5410(4) 0.0321(11) Uani 1 1 d . . .
H15 H 1.2527 1.2189 0.5997 0.038 Uiso 1 1 calc R A .
C16 C 1.1570(3) 1.1221(3) 0.4992(4) 0.0270(10) Uani 1 1 d . A .
H16 H 1.1929 1.0664 0.5276 0.032 Uiso 1 1 calc R . .

loop_
_atom_site_aniso_label
_atom_site_aniso_U_11
_atom_site_aniso_U_22
_atom_site_aniso_U_33
_atom_site_aniso_U_23
_atom_site_aniso_U_13
_atom_site_aniso_U_12
Ni1 0.0306(3) 0.0166(3) 0.0248(3) -0.0028(2) 0.0191(3) -0.0037(2)
Ni2 0.0314(3) 0.0176(3) 0.0241(3) -0.0005(2) 0.0180(3) 0.0030(2)
S1 0.0337(6) 0.0178(5) 0.0284(6) -0.0017(4) 0.0194(5) -0.0039(4)
S2 0.0351(7) 0.0217(6) 0.0282(6) -0.0029(4) 0.0212(5) 0.0007(5)
N1 0.059(3) 0.022(2) 0.032(2) -0.0033(17) 0.032(2) -0.0095(19)
N2 0.030(2) 0.024(2) 0.025(2) 0.0011(16) 0.0181(18) 0.0029(16)
N3 0.031(2) 0.0214(19) 0.029(2) 0.0006(16) 0.0206(18) 0.0036(16)
N4 0.030(2) 0.0208(19) 0.0215(19) 0.0009(15) 0.0173(18) 0.0039(15)
O1 0.046(8) 0.019(4) 0.034(5) -0.007(3) 0.024(7) -0.009(6)
O1' 0.061(9) 0.021(4) 0.044(7) -0.013(4) 0.038(9) -0.015(7)
O2 0.040(2) 0.0284(18) 0.0356(19) 0.0040(15) 0.0213(17) 0.0103(16)
C1 0.044(11) 0.012(5) 0.018(7) -0.005(5) 0.017(8) -0.004(6)
C2 0.035(8) 0.020(5) 0.024(6) -0.003(4) 0.021(6) -0.007(5)
C1' 0.041(10) 0.028(6) 0.022(7) -0.003(5) 0.014(7) -0.006(5)
C2' 0.039(7) 0.027(5) 0.029(5) -0.004(4) 0.021(5) -0.010(5)
C3 0.056(3) 0.019(2) 0.031(3) -0.0043(19) 0.027(3) -0.007(2)
C4 0.026(2) 0.022(2) 0.029(2) 0.0007(18) 0.016(2) -0.0026(18)
C5 0.033(3) 0.028(3) 0.043(3) 0.002(2) 0.025(2) 0.002(2)
C6 0.063(4) 0.023(3) 0.061(4) 0.019(2) 0.049(3) 0.016(2)
C7 0.110(6) 0.037(3) 0.063(4) 0.026(3) 0.071(4) 0.029(3)
C8 0.077(4) 0.024(3) 0.044(3) 0.010(2) 0.045(3) 0.015(3)
C9 0.036(3) 0.027(2) 0.041(3) -0.004(2) 0.027(2) 0.001(2)
C10 0.031(3) 0.034(3) 0.027(2) -0.002(2) 0.018(2) 0.007(2)
C11 0.034(3) 0.024(2) 0.024(2) 0.0004(19) 0.018(2) 0.005(2)
C12 0.037(3) 0.023(2) 0.028(2) 0.0002(18) 0.024(2) 0.0043(19)
C13 0.044(3) 0.020(2) 0.037(3) 0.004(2) 0.028(3) 0.007(2)
C14 0.048(3) 0.021(2) 0.036(3) -0.007(2) 0.027(3) -0.004(2)
C15 0.034(3) 0.028(2) 0.031(3) -0.003(2) 0.018(2) -0.002(2)
C16 0.033(3) 0.023(2) 0.030(3) 0.0001(19) 0.021(2) 0.0034(19)

loop_
_atom_type_symbol
_atom_type_description
_atom_type_scat_dispersion_real
_atom_type_scat_dispersion_imag
_atom_type_scat_source
C C 0.0033 0.0016 'International Tables Vol C Tables 4.2.6.8 and 6.1.1.4'
H H 0.0000 0.0000 'International Tables Vol C Tables 4.2.6.8 and 6.1.1.4'
N N 0.0061 0.0033 'International Tables Vol C Tables 4.2.6.8 and 6.1.1.4'
O O 0.0106 0.0060 'International Tables Vol C Tables 4.2.6.8 and 6.1.1.4'
S S 0.1246 0.1234 'International Tables Vol C Tables 4.2.6.8 and 6.1.1.4'
Ni Ni 0.3393 1.1124 'International Tables Vol C Tables 4.2.6.8 and 6.1.1.4'

loop_
_geom_angle_atom_site_label_1
_geom_angle_atom_site_label_2
_geom_angle_atom_site_label_3
_geom_angle
_geom_angle_site_symmetry_3
N1 Ni1 N2 83.47(16) .
N1 Ni1 S1 87.33(12) .
N2 Ni1 S1 168.73(12) .
N1 Ni1 S2 178.39(14) .
N2 Ni1 S2 95.78(11) .
S1 Ni1 S2 93.25(5) .
N3 Ni2 N4 83.51(16) .
N3 Ni2 S2 88.50(12) .
N4 Ni2 S2 165.63(11) .
N3 Ni2 S1 175.11(12) 2_755
N4 Ni2 S1 94.78(11) 2_755
S2 Ni2 S1 94.10(5) 2_755
C1' S1 C1 15.0(8) .
C1' S1 Ni1 100.2(5) .
C1 S1 Ni1 98.6(6) .
C1' S1 Ni2 113.4(7) 2_755
C1 S1 Ni2 101.0(5) 2_755
Ni1 S1 Ni2 112.78(6) 2_755
C9 S2 Ni2 98.83(16) .
C9 S2 Ni1 108.44(17) .
Ni2 S2 Ni1 118.52(6) .
C3 N1 C2' 120.0(5) .
C3 N1 C2 117.3(5) .
C2' N1 C2 32.3(5) .
C3 N1 Ni1 118.1(3) .
C2' N1 Ni1 119.5(4) .
C2 N1 Ni1 121.6(5) .
C8 N2 C4 118.9(4) .
C8 N2 Ni1 129.1(3) .
C4 N2 Ni1 111.9(3) .
C11 N3 C10 119.2(4) .
C11 N3 Ni2 118.0(3) .
C10 N3 Ni2 122.5(3) .
C16 N4 C12 118.5(4) .
C16 N4 Ni2 128.9(3) .
C12 N4 Ni2 112.6(3) .
O1' O1 C3 78(3) .
O1 O1' C3 75(3) .
C2 C1 S1 107.6(10) .
C1 C2 N1 104.3(12) .
C2' C1' S1 109.1(9) .
C1' C2' N1 106.1(12) .
O1 C3 O1' 26.2(7) .
O1 C3 N1 129.2(9) .
O1' C3 N1 125.3(9) .
O1 C3 C4 117.4(9) .
O1' C3 C4 122.2(9) .
N1 C3 C4 110.9(4) .
N2 C4 C5 121.9(4) .
N2 C4 C3 115.5(4) .
C5 C4 C3 122.6(4) .
C6 C5 C4 118.0(5) .
C7 C6 C5 119.9(5) .
C6 C7 C8 119.6(5) .
N2 C8 C7 121.8(5) .
C10 C9 S2 110.7(3) .
N3 C10 C9 108.2(4) .
O2 C11 N3 127.8(5) .
O2 C11 C12 121.1(4) .
N3 C11 C12 111.0(4) .
N4 C12 C13 121.8(4) .
N4 C12 C11 114.2(4) .
C13 C12 C11 123.8(4) .
C12 C13 C14 118.9(4) .
C15 C14 C13 119.6(4) .
C14 C15 C16 119.2(5) .
N4 C16 C15 121.9(4) .

loop_
_geom_bond_atom_site_label_1
_geom_bond_atom_site_label_2
_geom_bond_distance
_geom_bond_site_symmetry_2
Ni1 N1 1.866(4) .
Ni1 N2 1.951(4) .
Ni1 S1 2.1500(12) .
Ni1 S2 2.2170(12) .
Ni2 N3 1.858(4) .
Ni2 N4 1.934(4) .
Ni2 S2 2.1605(13) .
Ni2 S1 2.1984(13) 2_755
S1 C1' 1.834(14) .
S1 C1 1.860(14) .
S1 Ni2 2.1984(13) 2_755
S2 C9 1.837(5) .
N1 C3 1.330(6) .
N1 C2' 1.489(9) .
N1 C2 1.495(10) .
N2 C8 1.330(6) .
N2 C4 1.345(6) .
N3 C11 1.331(6) .
N3 C10 1.458(6) .
N4 C16 1.342(6) .
N4 C12 1.357(6) .
O1 O1' 0.573(15) .
O1 C3 1.257(16) .
O1' C3 1.272(14) .
O2 C11 1.237(5) .
C1 C2 1.511(14) .
C1' C2' 1.502(13) .
C3 C4 1.485(7) .
C4 C5 1.399(6) .
C5 C6 1.377(7) .
C6 C7 1.355(8) .
C7 C8 1.389(7) .
C9 C10 1.517(7) .
C11 C12 1.491(7) .
C12 C13 1.384(7) .
C13 C14 1.384(7) .
C14 C15 1.362(7) .
C15 C16 1.396(6) .

loop_
_geom_torsion_atom_site_label_1
_geom_torsion_atom_site_label_2
_geom_torsion_atom_site_label_3
_geom_torsion_atom_site_label_4
_geom_torsion
_geom_torsion_site_symmetry_1
_geom_torsion_site_symmetry_4
N1 Ni1 S1 C1' 2.9(6) . .
N2 Ni1 S1 C1' -32.3(9) . .
S2 Ni1 S1 C1' -175.6(6) . .
N1 Ni1 S1 C1 -12.3(6) . .
N2 Ni1 S1 C1 -47.5(8) . .
S2 Ni1 S1 C1 169.2(6) . .
N1 Ni1 S1 Ni2 -118.05(15) . 2_755
N2 Ni1 S1 Ni2 -153.3(6) . 2_755
S2 Ni1 S1 Ni2 63.45(6) . 2_755
N3 Ni2 S2 C9 -9.0(2) . .
N4 Ni2 S2 C9 47.1(5) . .
S1 Ni2 S2 C9 175.16(17) 2_755 .
N3 Ni2 S2 Ni1 107.68(13) . .
N4 Ni2 S2 Ni1 163.8(4) . .
S1 Ni2 S2 Ni1 -68.17(7) 2_755 .
N1 Ni1 S2 C9 -48(5) . .
N2 Ni1 S2 C9 -110.5(2) . .
S1 Ni1 S2 C9 62.73(17) . .
N1 Ni1 S2 Ni2 -160(5) . .
N2 Ni1 S2 Ni2 138.05(12) . .
S1 Ni1 S2 Ni2 -48.69(7) . .
N2 Ni1 N1 C3 -1.0(4) . .
S1 Ni1 N1 C3 -174.5(4) . .
S2 Ni1 N1 C3 -63(5) . .
N2 Ni1 N1 C2' -163.4(7) . .
S1 Ni1 N1 C2' 23.1(7) . .
S2 Ni1 N1 C2' 134(5) . .
N2 Ni1 N1 C2 158.9(8) . .
S1 Ni1 N1 C2 -14.5(8) . .
S2 Ni1 N1 C2 97(5) . .
N1 Ni1 N2 C8 -176.8(5) . .
S1 Ni1 N2 C8 -141.4(5) . .
S2 Ni1 N2 C8 1.7(5) . .
N1 Ni1 N2 C4 -0.8(3) . .
S1 Ni1 N2 C4 34.6(8) . .
S2 Ni1 N2 C4 177.7(3) . .
N4 Ni2 N3 C11 7.5(3) . .
S2 Ni2 N3 C11 175.6(3) . .
S1 Ni2 N3 C11 -62.3(16) 2_755 .
N4 Ni2 N3 C10 -179.3(4) . .
S2 Ni2 N3 C10 -11.3(3) . .
S1 Ni2 N3 C10 110.9(14) 2_755 .
N3 Ni2 N4 C16 172.2(4) . .
S2 Ni2 N4 C16 115.6(5) . .
S1 Ni2 N4 C16 -12.4(4) 2_755 .
N3 Ni2 N4 C12 -5.5(3) . .
S2 Ni2 N4 C12 -62.1(6) . .
S1 Ni2 N4 C12 169.9(3) 2_755 .
C1' S1 C1 C2 -61(3) . .
Ni1 S1 C1 C2 36.9(15) . .
Ni2 S1 C1 C2 152.2(13) 2_755 .
S1 C1 C2 N1 -47.5(16) . .
C3 N1 C2 C1 -158.6(10) . .
C2' N1 C2 C1 -54.9(13) . .
Ni1 N1 C2 C1 41.3(15) . .
C1 S1 C1' C2' 59(3) . .
Ni1 S1 C1' C2' -26.5(15) . .
Ni2 S1 C1' C2' 93.9(14) 2_755 .
S1 C1' C2' N1 42.8(17) . .
C3 N1 C2' C1' 153.0(10) . .
C2 N1 C2' C1' 58.5(13) . .
Ni1 N1 C2' C1' -45.0(14) . .
O1' O1 C3 N1 92(4) . .
O1' O1 C3 C4 -108(3) . .
O1 O1' C3 N1 -108(3) . .
O1 O1' C3 C4 87(4) . .
C2' N1 C3 O1 -34.1(13) . .
C2 N1 C3 O1 2.8(13) . .
Ni1 N1 C3 O1 163.6(8) . .
C2' N1 C3 O1' -1.4(13) . .
C2 N1 C3 O1' 35.5(13) . .
Ni1 N1 C3 O1' -163.7(8) . .
C2' N1 C3 C4 164.7(8) . .
C2 N1 C3 C4 -158.4(8) . .
Ni1 N1 C3 C4 2.4(6) . .
C8 N2 C4 C5 -0.4(7) . .
Ni1 N2 C4 C5 -176.9(4) . .
C8 N2 C4 C3 178.8(5) . .
Ni1 N2 C4 C3 2.3(5) . .
O1 C3 C4 N2 -166.8(8) . .
O1' C3 C4 N2 163.5(8) . .
N1 C3 C4 N2 -3.1(7) . .
O1 C3 C4 C5 12.4(10) . .
O1' C3 C4 C5 -17.3(10) . .
N1 C3 C4 C5 176.1(5) . .
N2 C4 C5 C6 1.5(7) . .
C3 C4 C5 C6 -177.6(5) . .
C4 C5 C6 C7 -1.7(8) . .
C5 C6 C7 C8 0.9(10) . .
C4 N2 C8 C7 -0.5(8) . .
Ni1 N2 C8 C7 175.3(5) . .
C6 C7 C8 N2 0.2(10) . .
Ni2 S2 C9 C10 27.1(3) . .
Ni1 S2 C9 C10 -97.1(3) . .
C11 N3 C10 C9 -155.7(4) . .
Ni2 N3 C10 C9 31.2(5) . .
S2 C9 C10 N3 -36.2(5) . .
C10 N3 C11 O2 1.8(7) . .
Ni2 N3 C11 O2 175.1(4) . .
C10 N3 C11 C12 179.1(4) . .
Ni2 N3 C11 C12 -7.5(5) . .
C16 N4 C12 C13 1.9(6) . .
Ni2 N4 C12 C13 179.8(4) . .
C16 N4 C12 C11 -175.0(4) . .
Ni2 N4 C12 C11 2.9(5) . .
O2 C11 C12 N4 -179.8(4) . .
N3 C11 C12 N4 2.7(6) . .
O2 C11 C12 C13 3.4(7) . .
N3 C11 C12 C13 -174.1(4) . .
N4 C12 C13 C14 -2.5(7) . .
C11 C12 C13 C14 174.1(4) . .
C12 C13 C14 C15 0.0(7) . .
C13 C14 C15 C16 2.9(7) . .
C12 N4 C16 C15 1.1(7) . .
Ni2 N4 C16 C15 -176.4(3) . .
C14 C15 C16 N4 -3.5(7) . .
